data_1511447
loop_
_publ_author_name
'Goezel, G.'
'Eisenmann, B.'
'Kizilyalli, M.'
'Kniep, R.'
'Roehr, C.'
'Asbrand, M.'

_publ_section_title
;
 Borophosphate - eine vernachlaessigte Verbindungsklasse: Die
 Kristallstrukturen von M(II) (B P O5) (M(II)= Ca, Sr) und Ba3 (B P3 O12)
;
_journal_name_full 'Angewandte Chemie (German Edition)'
_journal_page_first 791
_journal_page_last 793
_journal_volume 106
_journal_year 1994
_chemical_formula_sum 'B Ba3 O12 P3'
_chemical_name_systematic 'Ba3 (B P3 O12)'
_space_group_IT_number 73
_symmetry_space_group_name_Hall '-I 2b 2c'
_symmetry_space_group_name_H-M 'I b c a'
_cell_angle_alpha 90
_cell_angle_beta 90
_cell_angle_gamma 90
_cell_formula_units_Z 8
_cell_length_a 22.211
_cell_length_b 14.296
_cell_length_c 7.102
_cell_volume 2255.087
_citation_journal_id_ASTM ANCEAD
_cod_data_source_file boron0-1_71.cif
_cod_data_source_block B1Ba3O12P3
_cod_original_formula_sum 'B1 Ba3 O12 P3'
_cod_database_code 1511447

loop_
_symmetry_equiv_pos_as_xyz
x,y,z
-x,-y+1/2,z
x,-y,-z+1/2
-x,y+1/2,-z+1/2
-x,-y,-z
x,y-1/2,-z
-x,y,z-1/2
x,-y-1/2,z-1/2
x+1/2,y+1/2,z+1/2
-x+1/2,-y+1,z+1/2
x+1/2,-y+1/2,-z+1
-x+1/2,y+1,-z+1
-x+1/2,-y+1/2,-z+1/2
x+1/2,y,-z+1/2
-x+1/2,y+1/2,z
x+1/2,-y,z

loop_
_atom_site_label
_atom_site_type_symbol
_atom_site_fract_x
_atom_site_fract_y
_atom_site_fract_z
_atom_site_occupancy
_atom_site_U_iso_or_equiv
O1 O-2 0.0682 0.4508 0.0432 1 0.0
B1 B+3 0.1688 0 0.25 1 0.0
O3 O-2 0.0404 0.8241 0.1969 1 0.0
P2 P+5 0.0903 0.3727 0.9139 1 0.0
O4 O-2 0.2034 0.9998 0.0777 1 0.0
Ba2 Ba+2 0.25 0.8187 0 1 0.0
P1 P+5 0.25 0.5738 0 1 0.0
O6 O-2 0.872 0.7013 0.9759 1 0.0
Ba1 Ba+2 0.074 0.6357 0.0981 1 0.0
O5 O-2 0.8677 0.5831 0.2508 1 0.0
O2 O-2 0.2225 0.6325 0.1539 1 0.0
